data_4518782
loop_
_publ_author_name
'Seal, Nilanjan'
'Palakkal, Athulya S.'
'Singh, Manpreet'
'Goswami, Ranadip'
'Pillai, Renjith S.'
'Neogi, Subhadip'

_publ_section_title
;
 Chemically Robust and Bifunctional Co(II)-Framework for Trace Detection
 of Assorted Organo-toxins and Highly Cooperative
 Deacetalization-Knoevenagel Condensation with Pore-Fitting-Induced
 Size-Selectivity.
;
_journal_issue 24
_journal_name_full 'ACS applied materials &amp; interfaces'
_journal_page_first 28378
_journal_page_last 28389
_journal_paper_doi 10.1021/acsami.1c07273
_journal_volume 13
_journal_year 2021
_chemical_formula_sum 'C10 H6 N2 O0'
_chemical_formula_weight 154.17
_space_group_IT_number 14
_space_group_name_Hall '-P 2ybc'
_space_group_name_H-M_alt 'P 1 21/c 1'
_atom_sites_solution_hydrogens geom
_atom_sites_solution_primary direct
_atom_sites_solution_secondary difmap
_audit_creation_method SHELXL-97
_cell_angle_alpha 90.00
_cell_angle_beta 93.573(5)
_cell_angle_gamma 90.00
_cell_formula_units_Z 4
_cell_length_a 9.3728(14)
_cell_length_b 3.9812(7)
_cell_length_c 22.161(4)
_cell_measurement_temperature 301(2)
_cell_volume 825.3(2)
_computing_structure_refinement 'SHELXL-97 (Sheldrick, 1997)'
_computing_structure_solution 'SHELXS-97 (Sheldrick, 1990)'
_diffrn_ambient_temperature 301(2)
_diffrn_measured_fraction_theta_full 0.996
_diffrn_measured_fraction_theta_max 0.996
_diffrn_radiation_monochromator graphite
_diffrn_radiation_source 'fine-focus sealed tube'
_diffrn_radiation_type MoK\a
_diffrn_radiation_wavelength 0.71073
_diffrn_reflns_av_R_equivalents 0.0772
_diffrn_reflns_av_sigmaI/netI 0.0670
_diffrn_reflns_limit_h_max 13
_diffrn_reflns_limit_h_min -13
_diffrn_reflns_limit_k_max 5
_diffrn_reflns_limit_k_min -5
_diffrn_reflns_limit_l_max 31
_diffrn_reflns_limit_l_min -31
_diffrn_reflns_number 11919
_diffrn_reflns_theta_full 30.47
_diffrn_reflns_theta_max 30.47
_diffrn_reflns_theta_min 2.18
_exptl_absorpt_coefficient_mu 0.077
_exptl_absorpt_correction_T_max 0.9954
_exptl_absorpt_correction_T_min 0.9427
_exptl_crystal_density_diffrn 1.241
_exptl_crystal_density_method 'not measured'
_exptl_crystal_F_000 320
_exptl_crystal_size_max 0.78
_exptl_crystal_size_mid 0.20
_exptl_crystal_size_min 0.06
_refine_diff_density_max 0.136
_refine_diff_density_min -0.136
_refine_diff_density_rms 0.034
_refine_ls_extinction_coef 0.043(12)
_refine_ls_extinction_expression Fc^*^=kFc[1+0.001xFc^2^\l^3^/sin(2\q)]^-1/4^
_refine_ls_extinction_method SHELXL
_refine_ls_goodness_of_fit_ref 1.002
_refine_ls_hydrogen_treatment mixed
_refine_ls_matrix_type full
_refine_ls_number_parameters 134
_refine_ls_number_reflns 2513
_refine_ls_number_restraints 0
_refine_ls_restrained_S_all 1.002
_refine_ls_R_factor_all 0.1348
_refine_ls_R_factor_gt 0.0609
_refine_ls_shift/su_max 0.021
_refine_ls_shift/su_mean 0.003
_refine_ls_structure_factor_coef Fsqd
_refine_ls_weighting_details 'calc w=1/[\s^2^(Fo^2^)+(0.0782P)^2^+0.0985P] where P=(Fo^2^+2Fc^2^)/3'
_refine_ls_weighting_scheme calc
_refine_ls_wR_factor_gt 0.1513
_refine_ls_wR_factor_ref 0.1964
_reflns_number_gt 1207
_reflns_number_total 2513
_reflns_threshold_expression >2sigma(I)
_cod_data_source_file am1c07273_si_003.cif
_cod_data_source_block benzylidenemalononitrile_(1c)
_cod_depositor_comments 'Adding full bibliography for 4518781--4518782.cif.'
_cod_database_code 4518782

loop_
_symmetry_equiv_pos_as_xyz
'x, y, z'
'-x, y+1/2, -z+1/2'
'-x, -y, -z'
'x, -y-1/2, z-1/2'

loop_
_atom_site_label
_atom_site_type_symbol
_atom_site_fract_x
_atom_site_fract_y
_atom_site_fract_z
_atom_site_U_iso_or_equiv
_atom_site_adp_type
_atom_site_occupancy
_atom_site_symmetry_multiplicity
_atom_site_calc_flag
_atom_site_refinement_flags
_atom_site_disorder_assembly
_atom_site_disorder_group
N1 N 0.3832(2) 0.6884(6) 0.29944(10) 0.0885(7) Uani 1 1 d . . .
C1 C 0.8942(2) 0.5600(6) 0.41869(11) 0.0692(6) Uani 1 1 d . . .
C2 C 1.0151(2) 0.6978(7) 0.39611(14) 0.0831(8) Uani 1 1 d . . .
N2 N 0.3280(2) 0.1060(5) 0.45974(9) 0.0777(6) Uani 1 1 d . . .
C3 C 1.0090(2) 0.8344(6) 0.33950(13) 0.0735(7) Uani 1 1 d . . .
H3 H 0.674(2) 0.692(5) 0.2998(10) 0.076(6) Uiso 1 1 d . . .
C4 C 0.8836(2) 0.8318(6) 0.30444(12) 0.0663(6) Uani 1 1 d . . .
H4 H 0.879(2) 0.922(6) 0.2633(12) 0.084(7) Uiso 1 1 d . . .
C5 C 0.7622(2) 0.6967(5) 0.32620(9) 0.0589(6) Uani 1 1 d . . .
H5 H 1.092(2) 0.927(6) 0.3230(10) 0.078(7) Uiso 1 1 d . . .
C6 C 0.76537(18) 0.5576(5) 0.38383(9) 0.0502(5) Uani 1 1 d . . .
H6 H 0.893(2) 0.457(6) 0.4594(10) 0.074(7) Uiso 1 1 d . . .
C7 C 0.6443(2) 0.4078(5) 0.41118(9) 0.0524(5) Uani 1 1 d . . .
H7 H 0.669(2) 0.298(5) 0.4492(10) 0.067(6) Uiso 1 1 d . . .
C8 C 0.50490(19) 0.4036(5) 0.39307(9) 0.0516(5) Uani 1 1 d . . .
H8 H 1.101(3) 0.688(7) 0.4205(12) 0.103(8) Uiso 1 1 d . . .
C9 C 0.4406(2) 0.5612(6) 0.34013(10) 0.0598(6) Uani 1 1 d . . .
C11 C 0.4059(2) 0.2376(5) 0.42971(9) 0.0593(6) Uani 1 1 d . . .

loop_
_atom_site_aniso_label
_atom_site_aniso_U_11
_atom_site_aniso_U_22
_atom_site_aniso_U_33
_atom_site_aniso_U_23
_atom_site_aniso_U_13
_atom_site_aniso_U_12
N1 0.0712(12) 0.1114(17) 0.0810(15) 0.0186(13) -0.0109(11) 0.0006(11)
C1 0.0548(12) 0.0858(16) 0.0660(15) 0.0068(13) -0.0036(10) -0.0018(11)
C2 0.0520(13) 0.103(2) 0.093(2) 0.0052(16) -0.0069(12) -0.0074(12)
N2 0.0669(11) 0.0900(15) 0.0772(14) 0.0080(11) 0.0119(9) -0.0128(10)
C3 0.0565(13) 0.0727(15) 0.0932(19) -0.0016(13) 0.0195(12) -0.0060(11)
C4 0.0640(13) 0.0710(14) 0.0655(15) 0.0034(12) 0.0167(11) -0.0004(11)
C5 0.0551(11) 0.0673(13) 0.0545(12) -0.0017(10) 0.0050(9) 0.0009(9)
C6 0.0490(10) 0.0490(10) 0.0525(11) -0.0028(9) 0.0018(8) 0.0014(8)
C7 0.0545(11) 0.0537(11) 0.0488(11) -0.0008(9) 0.0019(8) 0.0002(9)
C8 0.0528(10) 0.0515(11) 0.0508(11) -0.0031(9) 0.0049(8) -0.0031(8)
C9 0.0518(11) 0.0708(13) 0.0566(13) -0.0007(11) 0.0018(9) -0.0029(10)
C11 0.0559(12) 0.0613(12) 0.0608(13) -0.0034(10) 0.0036(9) -0.0040(10)

loop_
_atom_type_symbol
_atom_type_description
_atom_type_scat_dispersion_real
_atom_type_scat_dispersion_imag
_atom_type_scat_source
C C 0.0033 0.0016 'International Tables Vol C Tables 4.2.6.8 and 6.1.1.4'
H H 0.0000 0.0000 'International Tables Vol C Tables 4.2.6.8 and 6.1.1.4'
N N 0.0061 0.0033 'International Tables Vol C Tables 4.2.6.8 and 6.1.1.4'
O O 0.0106 0.0060 'International Tables Vol C Tables 4.2.6.8 and 6.1.1.4'

loop_
_geom_angle_atom_site_label_1
_geom_angle_atom_site_label_2
_geom_angle_atom_site_label_3
_geom_angle
_geom_angle_site_symmetry_1
_geom_angle_site_symmetry_3
_geom_angle_publ_flag
C2 C1 C6 120.3(2) . . ?
C2 C1 H6 123.6(12) . . ?
C6 C1 H6 116.1(12) . . ?
C3 C2 C1 120.2(2) . . ?
C3 C2 H8 121.9(17) . . ?
C1 C2 H8 117.9(17) . . ?
C4 C3 C2 120.3(2) . . ?
C4 C3 H5 118.4(13) . . ?
C2 C3 H5 121.3(13) . . ?
C3 C4 C5 120.3(2) . . ?
C3 C4 H4 120.7(13) . . ?
C5 C4 H4 119.0(14) . . ?
C4 C5 C6 120.5(2) . . ?
C4 C5 H3 118.8(13) . . ?
C6 C5 H3 120.7(13) . . ?
C5 C6 C1 118.37(19) . . ?
C5 C6 C7 125.17(17) . . ?
C1 C6 C7 116.46(19) . . ?
C8 C7 C6 130.79(19) . . ?
C8 C7 H7 115.7(12) . . ?
C6 C7 H7 113.5(12) . . ?
C7 C8 C9 126.31(18) . . ?
C7 C8 C11 119.27(18) . . ?
C9 C8 C11 114.38(16) . . ?
N1 C9 C8 176.6(2) . . ?
N2 C11 C8 179.0(2) . . ?

loop_
_geom_bond_atom_site_label_1
_geom_bond_atom_site_label_2
_geom_bond_distance
_geom_bond_site_symmetry_2
_geom_bond_publ_flag
N1 C9 1.139(3) . ?
C1 C2 1.381(3) . ?
C1 C6 1.392(3) . ?
C1 H6 0.99(2) . ?
C2 C3 1.365(4) . ?
C2 H8 0.94(3) . ?
N2 C11 1.146(3) . ?
C3 C4 1.367(3) . ?
C3 H5 0.95(2) . ?
C4 C5 1.374(3) . ?
C4 H4 0.98(3) . ?
C5 C6 1.391(3) . ?
C5 H3 0.98(2) . ?
C6 C7 1.448(3) . ?
C7 C8 1.343(3) . ?
C7 H7 0.97(2) . ?
C8 C9 1.430(3) . ?
C8 C11 1.432(3) . ?
